data_4000834
loop_
_publ_author_name
'Fateeva, Alexandra'
'Devautour-Vinot, Sabine'
'Heymans, Nicolas'
'Devic, Thomas'
'Gren\`eche, Jean-Marc'
'Wuttke, Stefan'
'Miller, Stuart'
'Lago, Ana'
'Serre, Christian'
'De Weireld, Guy'
'Maurin, Guillaume'
'Vimont, Alexandre'
'F\'erey, G\'erard'

_publ_section_title
;
 Series of Porous 3-D Coordination Polymers Based on Iron(III) and
 Porphyrin Derivatives
;
_journal_issue 20
_journal_name_full 'Chemistry of Materials'
_journal_page_first 4641
_journal_paper_doi 10.1021/cm2025747
_journal_volume 23
_journal_year 2011
_chemical_formula_moiety C48H24LiFeN4NiO8
_chemical_formula_sum 'C24 H12 Fe0.5 Li0.5 N2 Ni0.5 O4'
_chemical_formula_weight 453.11
_chemical_name_common Fe(NiPp-TC)Li
_chemical_name_systematic
;
 ?
;
_space_group_IT_number 15
_symmetry_cell_setting monoclinic
_symmetry_space_group_name_Hall '-C 2yc'
_symmetry_space_group_name_H-M 'C 1 2/c 1'
_atom_sites_solution_hydrogens geom
_atom_sites_solution_primary direct
_atom_sites_solution_secondary difmap
_audit_creation_method SHELXL-97
_cell_angle_alpha 90.00
_cell_angle_beta 93.299(4)
_cell_angle_gamma 90.00
_cell_formula_units_Z 8
_cell_length_a 7.4852(11)
_cell_length_b 24.226(4)
_cell_length_c 30.107(4)
_cell_measurement_reflns_used 7876
_cell_measurement_temperature 293(2)
_cell_measurement_theta_max 29.79
_cell_measurement_theta_min 1.35
_cell_volume 5450.4(14)
_computing_cell_refinement SAINT
_computing_data_collection SAINT
_computing_data_reduction SAINT
_computing_structure_refinement 'SHELXL-97 (Sheldrick, 1997)'
_computing_structure_solution 'SHELXS-86 (Sheldrick, 1997)'
_diffrn_ambient_temperature 293(2)
_diffrn_measured_fraction_theta_full 0.988
_diffrn_measured_fraction_theta_max 0.988
_diffrn_measurement_device_type 'CCD area detector'
_diffrn_measurement_method 'phi and omega scans'
_diffrn_radiation_monochromator graphite
_diffrn_radiation_source 'fine-focus sealed tube'
_diffrn_radiation_type MoK\a
_diffrn_radiation_wavelength 0.71073
_diffrn_reflns_av_R_equivalents 0.0986
_diffrn_reflns_av_sigmaI/netI 0.2224
_diffrn_reflns_limit_h_max 10
_diffrn_reflns_limit_h_min -9
_diffrn_reflns_limit_k_max 33
_diffrn_reflns_limit_k_min -31
_diffrn_reflns_limit_l_max 24
_diffrn_reflns_limit_l_min -42
_diffrn_reflns_number 20674
_diffrn_reflns_theta_full 29.79
_diffrn_reflns_theta_max 29.79
_diffrn_reflns_theta_min 1.35
_exptl_absorpt_coefficient_mu 0.658
_exptl_absorpt_correction_T_max 0.9252
_exptl_absorpt_correction_T_min 0.6211
_exptl_absorpt_correction_type multi-scan
_exptl_absorpt_process_details SADABS
_exptl_crystal_colour red
_exptl_crystal_density_diffrn 1.104
_exptl_crystal_density_method 'not measured'
_exptl_crystal_description prism
_exptl_crystal_F_000 1844
_exptl_crystal_size_max 0.80
_exptl_crystal_size_mid 0.30
_exptl_crystal_size_min 0.12
_refine_diff_density_max 1.438
_refine_diff_density_min -0.573
_refine_diff_density_rms 0.103
_refine_ls_extinction_method none
_refine_ls_goodness_of_fit_ref 0.764
_refine_ls_hydrogen_treatment constr
_refine_ls_matrix_type full
_refine_ls_number_parameters 284
_refine_ls_number_reflns 7709
_refine_ls_number_restraints 0
_refine_ls_restrained_S_all 0.764
_refine_ls_R_factor_all 0.1741
_refine_ls_R_factor_gt 0.0705
_refine_ls_shift/su_max 0.000
_refine_ls_shift/su_mean 0.000
_refine_ls_structure_factor_coef Fsqd
_refine_ls_weighting_details 'calc w=1/[\s^2^(Fo^2^)+(0.0989P)^2^+0.0000P] where P=(Fo^2^+2Fc^2^)/3'
_refine_ls_weighting_scheme calc
_refine_ls_wR_factor_gt 0.1744
_refine_ls_wR_factor_ref 0.1989
_reflns_number_gt 2543
_reflns_number_total 7709
_reflns_threshold_expression >2sigma(I)
_cod_data_source_file cm2025747_si_002.cif
_cod_data_source_block MIL141_Li_RT
_cod_original_cell_volume 5450.5(14)
_cod_original_sg_symbol_H-M C2/c
_cod_original_formula_sum 'C24 H12 Fe0.50 Li0.50 N2 Ni0.50 O4'
_cod_database_code 4000834

loop_
_symmetry_equiv_pos_as_xyz
'x, y, z'
'-x, y, -z+1/2'
'x+1/2, y+1/2, z'
'-x+1/2, y+1/2, -z+1/2'
'-x, -y, -z'
'x, -y, z-1/2'
'-x+1/2, -y+1/2, -z'
'x+1/2, -y+1/2, z-1/2'

loop_
_atom_site_label
_atom_site_type_symbol
_atom_site_fract_x
_atom_site_fract_y
_atom_site_fract_z
_atom_site_U_iso_or_equiv
_atom_site_adp_type
_atom_site_occupancy
_atom_site_symmetry_multiplicity
_atom_site_calc_flag
_atom_site_refinement_flags
Li1 Li 0.5000 0.2283(6) 0.2500 0.079(4) Uiso 1 2 d S
Fe1 Fe -1.0000 -0.15213(4) 0.7500 0.0420(3) Uani 1 2 d S
Ni1 Ni 0.0000 0.0000 0.5000 0.0343(2) Uani 1 2 d S
N1 N 0.2025(5) 0.05010(14) 0.49770(12) 0.0422(9) Uani 1 1 d .
N2 N -0.0572(4) 0.03014(14) 0.55723(11) 0.0369(8) Uani 1 1 d .
C1 C 0.3199(6) 0.0557(2) 0.46414(16) 0.0520(13) Uani 1 1 d .
C2 C 0.4470(8) 0.0992(3) 0.4754(2) 0.096(2) Uani 1 1 d .
H2 H 0.5384 0.1111 0.4580 0.115 Uiso 1 1 calc R
C3 C 0.4111(8) 0.1187(3) 0.5138(2) 0.093(2) Uani 1 1 d .
H3 H 0.4742 0.1466 0.5290 0.112 Uiso 1 1 calc R
C4 C 0.2572(7) 0.0901(2) 0.52938(15) 0.0536(13) Uani 1 1 d .
C5 C 0.1797(6) 0.10087(18) 0.56894(14) 0.0439(11) Uani 1 1 d .
C6 C 0.0307(6) 0.07245(17) 0.58145(14) 0.0395(10) Uani 1 1 d .
C7 C -0.0479(7) 0.0814(2) 0.62234(16) 0.0566(14) Uani 1 1 d .
H7 H -0.0134 0.1076 0.6438 0.068 Uiso 1 1 calc R
C8 C -0.1833(6) 0.0447(2) 0.62427(15) 0.0544(13) Uani 1 1 d .
H8 H -0.2586 0.0406 0.6476 0.065 Uiso 1 1 calc R
C9 C -0.1898(6) 0.01369(18) 0.58461(14) 0.0376(10) Uani 1 1 d .
C10 C -0.3131(6) -0.02746(19) 0.57478(14) 0.0416(11) Uani 1 1 d .
C11 C 0.2608(7) 0.1432(2) 0.59915(16) 0.0556(13) Uani 1 1 d .
C12 C 0.1805(9) 0.1921(2) 0.6070(2) 0.094(2) Uani 1 1 d .
H12 H 0.0716 0.2006 0.5922 0.113 Uiso 1 1 calc R
C13 C 0.2606(11) 0.2299(2) 0.6375(2) 0.094(2) Uani 1 1 d .
H13 H 0.2058 0.2636 0.6424 0.113 Uiso 1 1 calc R
C14 C 0.4205(8) 0.2169(3) 0.6603(2) 0.0733(17) Uani 1 1 d .
C15 C 0.5004(9) 0.1710(3) 0.6502(3) 0.112(3) Uani 1 1 d .
H15 H 0.6142 0.1640 0.6630 0.134 Uiso 1 1 calc R
C16 C 0.4213(8) 0.1323(3) 0.6211(2) 0.099(2) Uani 1 1 d .
H16 H 0.4782 0.0987 0.6167 0.119 Uiso 1 1 calc R
C17 C 0.5063(11) 0.2571(3) 0.6932(2) 0.089(2) Uani 1 1 d .
O1 O 0.4185(6) 0.29903(16) 0.70302(13) 0.0840(13) Uani 1 1 d .
O2 O 0.6542(7) 0.2453(3) 0.7114(2) 0.187(4) Uani 1 1 d .
C18 C -0.4424(6) -0.04277(18) 0.60928(14) 0.0406(11) Uani 1 1 d .
C19 C -0.6227(6) -0.02963(19) 0.60327(16) 0.0501(12) Uani 1 1 d .
H19 H -0.6634 -0.0100 0.5781 0.060 Uiso 1 1 calc R
C20 C -0.7426(6) -0.0454(2) 0.63431(16) 0.0527(13) Uani 1 1 d .
H20 H -0.8632 -0.0364 0.6301 0.063 Uiso 1 1 calc R
C21 C -0.6807(6) -0.07498(18) 0.67199(14) 0.0392(10) Uani 1 1 d .
C22 C -0.4990(6) -0.0873(2) 0.67735(15) 0.0558(14) Uani 1 1 d .
H22 H -0.4564 -0.1071 0.7022 0.067 Uiso 1 1 calc R
C23 C -0.3818(6) -0.0709(2) 0.64663(15) 0.0558(14) Uani 1 1 d .
H23 H -0.2606 -0.0789 0.6511 0.067 Uiso 1 1 calc R
C24 C -0.8069(6) -0.09748(18) 0.70341(14) 0.0400(10) Uani 1 1 d .
O3 O -0.9717(4) -0.08809(14) 0.69895(11) 0.0599(9) Uani 1 1 d .
O4 O -0.7521(4) -0.12888(13) 0.73477(10) 0.0466(8) Uani 1 1 d .

loop_
_atom_site_aniso_label
_atom_site_aniso_U_11
_atom_site_aniso_U_22
_atom_site_aniso_U_33
_atom_site_aniso_U_23
_atom_site_aniso_U_13
_atom_site_aniso_U_12
Fe1 0.0392(6) 0.0407(5) 0.0470(6) 0.000 0.0097(4) 0.000
Ni1 0.0365(4) 0.0379(4) 0.0289(4) -0.0010(3) 0.0060(3) -0.0086(4)
N1 0.046(2) 0.041(2) 0.040(2) -0.0017(17) 0.0120(17) -0.0172(17)
N2 0.0272(19) 0.047(2) 0.037(2) -0.0034(17) 0.0050(15) -0.0081(16)
C1 0.054(3) 0.059(3) 0.046(3) -0.005(2) 0.021(2) -0.022(2)
C2 0.112(5) 0.113(5) 0.067(4) -0.041(4) 0.054(4) -0.086(4)
C3 0.098(5) 0.108(5) 0.077(4) -0.033(4) 0.044(4) -0.076(4)
C4 0.064(3) 0.053(3) 0.044(3) -0.011(2) 0.010(2) -0.032(3)
C5 0.051(3) 0.043(3) 0.039(3) -0.012(2) 0.009(2) -0.009(2)
C6 0.040(3) 0.038(2) 0.041(3) -0.007(2) -0.002(2) -0.002(2)
C7 0.059(3) 0.056(3) 0.057(3) -0.026(3) 0.019(3) -0.010(3)
C8 0.043(3) 0.080(4) 0.042(3) -0.012(3) 0.018(2) 0.000(3)
C9 0.034(2) 0.049(3) 0.030(2) -0.0020(19) 0.0052(18) -0.004(2)
C10 0.036(3) 0.056(3) 0.033(3) 0.003(2) 0.0032(19) -0.009(2)
C11 0.057(3) 0.053(3) 0.057(3) -0.023(3) 0.012(3) -0.012(3)
C12 0.104(5) 0.051(4) 0.122(6) -0.023(4) -0.035(4) 0.011(4)
C13 0.145(7) 0.045(3) 0.092(5) -0.033(3) 0.002(5) -0.004(4)
C14 0.065(4) 0.068(4) 0.085(4) -0.030(3) -0.001(3) -0.025(3)
C15 0.073(5) 0.096(5) 0.163(7) -0.071(5) -0.021(4) 0.000(4)
C16 0.071(4) 0.085(4) 0.136(6) -0.071(4) -0.024(4) -0.003(4)
C17 0.095(5) 0.090(5) 0.084(5) -0.044(4) 0.010(4) -0.006(4)
O1 0.122(4) 0.062(3) 0.068(3) -0.016(2) 0.010(2) -0.017(3)
O2 0.076(4) 0.225(7) 0.253(8) -0.176(6) -0.038(4) 0.002(4)
C18 0.037(3) 0.052(3) 0.033(3) -0.007(2) 0.0095(19) -0.010(2)
C19 0.047(3) 0.055(3) 0.049(3) 0.020(2) 0.007(2) 0.002(2)
C20 0.036(3) 0.071(3) 0.051(3) 0.017(3) 0.008(2) 0.005(2)
C21 0.039(3) 0.047(3) 0.032(2) 0.003(2) 0.0067(18) -0.001(2)
C22 0.034(3) 0.093(4) 0.041(3) 0.028(3) 0.001(2) 0.000(3)
C23 0.027(2) 0.097(4) 0.043(3) 0.017(3) 0.001(2) -0.002(3)
C24 0.030(2) 0.049(3) 0.042(3) -0.002(2) 0.005(2) -0.004(2)
O3 0.047(2) 0.078(2) 0.056(2) 0.0092(18) 0.0150(16) 0.0063(18)
O4 0.0421(18) 0.061(2) 0.0374(18) 0.0065(16) 0.0065(14) -0.0061(15)

loop_
_atom_type_symbol
_atom_type_description
_atom_type_scat_dispersion_real
_atom_type_scat_dispersion_imag
_atom_type_scat_source
C C 0.0030 0.0020 'International Tables Vol C Tables 4.2.6.8 and 6.1.1.4'
H H 0.0000 0.0000 'International Tables Vol C Tables 4.2.6.8 and 6.1.1.4'
Li Li 0.0000 0.0000 'International Tables Vol C Tables 4.2.6.8 and 6.1.1.4'
N N 0.0060 0.0030 'International Tables Vol C Tables 4.2.6.8 and 6.1.1.4'
O O 0.0110 0.0060 'International Tables Vol C Tables 4.2.6.8 and 6.1.1.4'
Fe Fe 0.3460 0.8440 'International Tables Vol C Tables 4.2.6.8 and 6.1.1.4'
Ni Ni 0.3390 1.1120 'International Tables Vol C Tables 4.2.6.8 and 6.1.1.4'

loop_
_geom_angle_atom_site_label_1
_geom_angle_atom_site_label_2
_geom_angle_atom_site_label_3
_geom_angle
_geom_angle_site_symmetry_1
_geom_angle_site_symmetry_3
O1 Fe1 O1 103.8(3) 3_345 4_446
O1 Fe1 O4 94.71(17) 3_345 2_356
O1 Fe1 O4 105.23(16) 4_446 2_356
O1 Fe1 O4 105.23(16) 3_345 .
O1 Fe1 O4 94.71(17) 4_446 .
O4 Fe1 O4 147.57(19) 2_356 .
O1 Fe1 O3 155.57(17) 3_345 2_356
O1 Fe1 O3 87.66(15) 4_446 2_356
O4 Fe1 O3 61.19(12) 2_356 2_356
O4 Fe1 O3 95.08(13) . 2_356
O1 Fe1 O3 87.66(15) 3_345 .
O1 Fe1 O3 155.57(17) 4_446 .
O4 Fe1 O3 95.08(12) 2_356 .
O4 Fe1 O3 61.19(12) . .
O3 Fe1 O3 90.45(18) 2_356 .
O1 Fe1 C24 125.51(18) 3_345 2_356
O1 Fe1 C24 94.83(16) 4_446 2_356
O4 Fe1 C24 30.81(12) 2_356 2_356
O4 Fe1 C24 123.92(14) . 2_356
O3 Fe1 C24 30.59(12) 2_356 2_356
O3 Fe1 C24 95.86(13) . 2_356
O1 Fe1 C24 94.83(16) 3_345 .
O1 Fe1 C24 125.51(18) 4_446 .
O4 Fe1 C24 123.92(14) 2_356 .
O4 Fe1 C24 30.81(12) . .
O3 Fe1 C24 95.86(13) 2_356 .
O3 Fe1 C24 30.59(12) . .
C24 Fe1 C24 114.8(2) 2_356 .
N2 Ni1 N2 180.00(9) 5_556 .
N2 Ni1 N1 89.49(14) 5_556 .
N2 Ni1 N1 90.51(14) . .
N2 Ni1 N1 90.51(14) 5_556 5_556
N2 Ni1 N1 89.49(14) . 5_556
N1 Ni1 N1 180.0(2) . 5_556
C1 N1 C4 104.8(4) . .
C1 N1 Ni1 128.0(3) . .
C4 N1 Ni1 127.1(3) . .
C9 N2 C6 103.4(3) . .
C9 N2 Ni1 128.5(3) . .
C6 N2 Ni1 128.1(3) . .
C10 C1 N1 126.0(4) 5_556 .
C10 C1 C2 124.2(4) 5_556 .
N1 C1 C2 109.8(4) . .
C3 C2 C1 107.9(5) . .
C2 C3 C4 109.1(5) . .
C5 C4 N1 126.6(4) . .
C5 C4 C3 124.9(4) . .
N1 C4 C3 108.5(4) . .
C4 C5 C6 121.9(4) . .
C4 C5 C11 118.9(4) . .
C6 C5 C11 119.2(4) . .
C5 C6 N2 125.8(4) . .
C5 C6 C7 123.0(4) . .
N2 C6 C7 111.1(4) . .
C8 C7 C6 106.7(4) . .
C7 C8 C9 107.7(4) . .
C10 C9 N2 125.0(4) . .
C10 C9 C8 123.8(4) . .
N2 C9 C8 111.1(4) . .
C1 C10 C9 122.8(4) 5_556 .
C1 C10 C18 118.5(4) 5_556 .
C9 C10 C18 118.6(4) . .
C12 C11 C16 118.2(5) . .
C12 C11 C5 122.9(5) . .
C16 C11 C5 118.8(5) . .
C11 C12 C13 120.4(6) . .
C14 C13 C12 120.0(6) . .
C15 C14 C13 118.4(6) . .
C15 C14 C17 121.2(6) . .
C13 C14 C17 120.3(6) . .
C14 C15 C16 122.4(6) . .
C11 C16 C15 120.3(6) . .
O2 C17 O1 123.3(6) . .
O2 C17 C14 118.6(7) . .
O1 C17 C14 118.0(7) . .
C17 O1 Fe1 121.7(4) . 3_655
C23 C18 C19 119.7(4) . .
C23 C18 C10 119.5(4) . .
C19 C18 C10 120.8(4) . .
C20 C19 C18 120.7(4) . .
C19 C20 C21 119.4(4) . .
C22 C21 C20 118.7(4) . .
C22 C21 C24 120.1(4) . .
C20 C21 C24 120.9(4) . .
C23 C22 C21 121.2(4) . .
C18 C23 C22 120.3(4) . .
O3 C24 O4 117.7(4) . .
O3 C24 C21 121.7(4) . .
O4 C24 C21 120.6(4) . .
O3 C24 Fe1 63.4(2) . .
O4 C24 Fe1 54.9(2) . .
C21 C24 Fe1 169.0(3) . .
C24 O3 Fe1 86.0(3) . .
C24 O4 Fe1 94.3(3) . .

loop_
_geom_bond_atom_site_label_1
_geom_bond_atom_site_label_2
_geom_bond_distance
_geom_bond_site_symmetry_2
Fe1 O1 1.917(4) 3_345
Fe1 O1 1.917(4) 4_446
Fe1 O4 2.017(3) 2_356
Fe1 O4 2.017(3) .
Fe1 O3 2.203(3) 2_356
Fe1 O3 2.203(3) .
Fe1 C24 2.458(4) 2_356
Fe1 C24 2.458(4) .
Ni1 N2 1.942(3) 5_556
Ni1 N2 1.942(3) .
Ni1 N1 1.946(3) .
Ni1 N1 1.946(3) 5_556
N1 C1 1.384(6) .
N1 C4 1.405(5) .
N2 C9 1.385(5) .
N2 C6 1.400(5) .
C1 C10 1.356(6) 5_556
C1 C2 1.447(6) .
C2 C3 1.293(7) .
C3 C4 1.445(7) .
C4 C5 1.379(6) .
C5 C6 1.381(6) .
C5 C11 1.479(6) .
C6 C7 1.412(6) .
C7 C8 1.353(6) .
C8 C9 1.408(6) .
C9 C10 1.379(6) .
C10 C1 1.356(6) 5_556
C10 C18 1.506(6) .
C11 C12 1.354(7) .
C11 C16 1.364(7) .
C12 C13 1.407(8) .
C13 C14 1.380(8) .
C14 C15 1.306(8) .
C14 C17 1.506(8) .
C15 C16 1.393(8) .
C17 O2 1.240(8) .
C17 O1 1.255(7) .
O1 Fe1 1.917(4) 3_655
C18 C23 1.370(6) .
C18 C19 1.388(6) .
C19 C20 1.387(6) .
C20 C21 1.398(6) .
C21 C22 1.393(6) .
C21 C24 1.479(6) .
C22 C23 1.370(6) .
C24 O3 1.254(5) .
C24 O4 1.262(5) .
